data_2223016
loop_
_publ_author_name
'Cao, Guo-Biao'

_publ_section_title
;
 (<i>E</i>)-3-Bromo-<i>N</i>'-(2,4-dichlorobenzylidene)benzohydrazide
;
_journal_coeditor_code CI2871
_journal_issue 9
_journal_name_full 'Acta Crystallographica Section E'
_journal_page_first o2085
_journal_paper_doi 10.1107/S1600536809030220
_journal_volume 65
_journal_year 2009
_chemical_formula_iupac 'C14 H9 Br Cl2 N2 O'
_chemical_formula_moiety 'C14 H9 Br Cl2 N2 O'
_chemical_formula_sum 'C14 H9 Br Cl2 N2 O'
_chemical_formula_weight 372.04
_chemical_name_systematic
;
(<i>E</i>)-3-Bromo-<i>N</i>'-(2,4-dichlorobenzylidene)benzohydrazide
;
_space_group_IT_number 14
_symmetry_cell_setting monoclinic
_symmetry_space_group_name_Hall '-P 2ybc'
_symmetry_space_group_name_H-M 'P 1 21/c 1'
_atom_sites_solution_hydrogens geom
_atom_sites_solution_primary direct
_atom_sites_solution_secondary difmap
_audit_creation_method SHELXL-97
_cell_angle_alpha 90.00
_cell_angle_beta 96.019(3)
_cell_angle_gamma 90.00
_cell_formula_units_Z 4
_cell_length_a 12.140(2)
_cell_length_b 14.356(3)
_cell_length_c 8.452(2)
_cell_measurement_reflns_used 1215
_cell_measurement_temperature 298(2)
_cell_measurement_theta_max 24.5
_cell_measurement_theta_min 2.2
_cell_volume 1464.9(5)
_computing_cell_refinement 'SAINT (Bruker, 2007)'
_computing_data_collection 'SMART (Bruker, 2007)'
_computing_data_reduction 'SAINT (Bruker, 2007)'
_computing_molecular_graphics 'SHELXTL (Sheldrick, 2008)'
_computing_publication_material 'SHELXTL (Sheldrick, 2008)'
_computing_structure_refinement 'SHELXTL (Sheldrick, 2008)'
_computing_structure_solution 'SHELXTL (Sheldrick, 2008)'
_diffrn_ambient_temperature 298(2)
_diffrn_measured_fraction_theta_full 0.999
_diffrn_measured_fraction_theta_max 0.999
_diffrn_measurement_device_type 'Bruker SMART CCD area-detector'
_diffrn_measurement_method \w
_diffrn_radiation_monochromator graphite
_diffrn_radiation_source 'fine-focus sealed tube'
_diffrn_radiation_type MoK\a
_diffrn_radiation_wavelength 0.71073
_diffrn_reflns_av_R_equivalents 0.0479
_diffrn_reflns_av_sigmaI/netI 0.0537
_diffrn_reflns_limit_h_max 13
_diffrn_reflns_limit_h_min -13
_diffrn_reflns_limit_k_max 15
_diffrn_reflns_limit_k_min -16
_diffrn_reflns_limit_l_max 9
_diffrn_reflns_limit_l_min -4
_diffrn_reflns_number 6615
_diffrn_reflns_theta_full 24.19
_diffrn_reflns_theta_max 24.19
_diffrn_reflns_theta_min 2.20
_diffrn_standards_number 0
_exptl_absorpt_coefficient_mu 3.166
_exptl_absorpt_correction_T_max 0.5996
_exptl_absorpt_correction_T_min 0.5701
_exptl_absorpt_correction_type multi-scan
_exptl_absorpt_process_details '(SADABS; Bruker, 2001)'
_exptl_crystal_colour colourless
_exptl_crystal_density_diffrn 1.687
_exptl_crystal_density_method 'not measured'
_exptl_crystal_description Block
_exptl_crystal_F_000 736
_exptl_crystal_size_max 0.20
_exptl_crystal_size_mid 0.20
_exptl_crystal_size_min 0.18
_refine_diff_density_max 0.636
_refine_diff_density_min -0.762
_refine_ls_extinction_method none
_refine_ls_goodness_of_fit_ref 1.014
_refine_ls_hydrogen_treatment mixed
_refine_ls_matrix_type full
_refine_ls_number_parameters 184
_refine_ls_number_reflns 2350
_refine_ls_number_restraints 1
_refine_ls_restrained_S_all 1.014
_refine_ls_R_factor_all 0.0746
_refine_ls_R_factor_gt 0.0419
_refine_ls_shift/su_max 0.001
_refine_ls_shift/su_max_lt 0.001
_refine_ls_shift/su_mean 0.000
_refine_ls_structure_factor_coef Fsqd
_refine_ls_weighting_details 'calc w=1/[\s^2^(Fo^2^)+(0.027P)^2^+1.2965P] where P=(Fo^2^+2Fc^2^)/3'
_refine_ls_weighting_scheme calc
_refine_ls_wR_factor_gt 0.0814
_refine_ls_wR_factor_ref 0.0938
_reflns_number_gt 1561
_reflns_number_total 2350
_reflns_threshold_expression I>2\s(I)
_cod_data_source_file ci2871.cif
_cod_data_source_block I
_cod_depositor_comments
;
The following automatic conversions were performed:
'_symmetry_cell_setting' value 'Monoclinic' changed to 'monoclinic'
according to '/home/saulius/struct/CIF-dictionaries/cif_core.dic'
dictionary named 'cif_core.dic' version 2.4.1 from 2010-06-29.

Automatic conversion script
Id: cif_fix_enum 1527 2010-12-29 10:47:43Z saulius 

The following automatic conversions were performed:

'_symmetry_cell_setting' value 'Monoclinic' changed to 'monoclinic'
according to /home/saulius/struct/CIF-dictionaries/cif_core.dic
dictionary named 'cif_core.dic' version 2.4.1 from 2010-06-29.

Automatic conversion script
Id: cif_fix_values 1715 2011-07-08 13:25:40Z adriana 
;
_cod_original_sg_symbol_H-M 'P 21/c'
_cod_database_code 2223016
_cod_database_fobs_code 2223016

loop_
_symmetry_equiv_pos_as_xyz
'x, y, z'
'-x, y+1/2, -z+1/2'
'-x, -y, -z'
'x, -y-1/2, z-1/2'

loop_
_atom_site_type_symbol
_atom_site_label
_atom_site_fract_x
_atom_site_fract_y
_atom_site_fract_z
_atom_site_U_iso_or_equiv
_atom_site_adp_type
_atom_site_calc_flag
_atom_site_refinement_flags
_atom_site_occupancy
_atom_site_disorder_assembly
_atom_site_disorder_group
Br Br1 0.63560(5) 0.68952(3) 0.11003(7) 0.0796(3) Uani d . 1 . .
Cl Cl1 0.77292(12) -0.09489(8) 0.12692(16) 0.0724(4) Uani d . 1 . .
Cl Cl2 1.00210(13) -0.17858(10) -0.36215(18) 0.0857(5) Uani d . 1 . .
N N1 0.7760(3) 0.1874(2) -0.0336(4) 0.0359(8) Uani d . 1 . .
N N2 0.7287(3) 0.2522(2) 0.0607(4) 0.0371(8) Uani d D 1 . .
O O1 0.6990(2) 0.34967(18) -0.1509(3) 0.0505(8) Uani d . 1 . .
C C1 0.8471(3) 0.0368(3) -0.0658(5) 0.0376(10) Uani d . 1 . .
C C2 0.8405(3) -0.0571(3) -0.0332(5) 0.0422(10) Uani d . 1 . .
C C3 0.8859(4) -0.1247(3) -0.1250(6) 0.0494(12) Uani d . 1 . .
H H3 0.8792 -0.1877 -0.1025 0.059 Uiso calc R 1 . .
C C4 0.9409(4) -0.0953(3) -0.2499(6) 0.0511(12) Uani d . 1 . .
C C5 0.9513(4) -0.0029(3) -0.2835(5) 0.0503(12) Uani d . 1 . .
H H5 0.9904 0.0157 -0.3670 0.060 Uiso calc R 1 . .
C C6 0.9041(3) 0.0622(3) -0.1940(5) 0.0434(11) Uani d . 1 . .
H H6 0.9100 0.1249 -0.2192 0.052 Uiso calc R 1 . .
C C7 0.7967(3) 0.1081(3) 0.0279(5) 0.0380(10) Uani d . 1 . .
H H7 0.7803 0.0953 0.1307 0.046 Uiso calc R 1 . .
C C8 0.6924(3) 0.3329(3) -0.0095(5) 0.0359(10) Uani d . 1 . .
C C9 0.6420(3) 0.4015(3) 0.0939(4) 0.0339(9) Uani d . 1 . .
C C10 0.6578(3) 0.4950(3) 0.0618(5) 0.0378(10) Uani d . 1 . .
H H10 0.7001 0.5125 -0.0188 0.045 Uiso calc R 1 . .
C C11 0.6103(4) 0.5617(3) 0.1505(5) 0.0471(12) Uani d . 1 . .
C C12 0.5449(4) 0.5370(3) 0.2661(5) 0.0567(13) Uani d . 1 . .
H H12 0.5120 0.5826 0.3237 0.068 Uiso calc R 1 . .
C C13 0.5282(4) 0.4437(4) 0.2965(5) 0.0548(13) Uani d . 1 . .
H H13 0.4832 0.4266 0.3741 0.066 Uiso calc R 1 . .
C C14 0.5781(3) 0.3756(3) 0.2123(5) 0.0422(11) Uani d . 1 . .
H H14 0.5685 0.3129 0.2353 0.051 Uiso calc R 1 . .
H H2 0.732(4) 0.243(3) 0.1660(16) 0.080 Uiso d D 1 . .

loop_
_atom_site_aniso_label
_atom_site_aniso_U_11
_atom_site_aniso_U_22
_atom_site_aniso_U_33
_atom_site_aniso_U_12
_atom_site_aniso_U_13
_atom_site_aniso_U_23
Br1 0.0888(4) 0.0329(3) 0.1108(5) 0.0064(3) -0.0197(3) -0.0116(3)
Cl1 0.0879(10) 0.0444(7) 0.0906(10) -0.0053(7) 0.0363(8) 0.0120(7)
Cl2 0.0982(11) 0.0673(9) 0.0926(10) 0.0235(8) 0.0146(9) -0.0379(8)
N1 0.048(2) 0.0266(18) 0.0342(19) 0.0030(16) 0.0087(16) -0.0037(16)
N2 0.059(2) 0.0253(18) 0.0288(18) 0.0078(16) 0.0119(18) -0.0020(16)
O1 0.084(2) 0.0390(17) 0.0310(18) 0.0149(15) 0.0173(16) 0.0037(13)
C1 0.041(2) 0.034(2) 0.037(2) 0.0047(19) -0.001(2) -0.0054(19)
C2 0.042(3) 0.035(2) 0.049(3) 0.003(2) 0.003(2) -0.003(2)
C3 0.050(3) 0.032(2) 0.064(3) 0.004(2) -0.003(3) -0.007(2)
C4 0.047(3) 0.049(3) 0.056(3) 0.015(2) -0.003(2) -0.022(2)
C5 0.058(3) 0.048(3) 0.047(3) 0.005(2) 0.011(2) -0.010(2)
C6 0.056(3) 0.035(2) 0.039(3) 0.000(2) 0.005(2) -0.001(2)
C7 0.050(3) 0.033(2) 0.031(2) 0.001(2) 0.006(2) -0.0001(19)
C8 0.043(3) 0.029(2) 0.036(3) -0.0030(18) 0.007(2) -0.0020(19)
C9 0.040(2) 0.034(2) 0.028(2) 0.0036(19) 0.0027(19) -0.0033(18)
C10 0.041(2) 0.032(2) 0.039(2) 0.0013(19) 0.001(2) -0.003(2)
C11 0.055(3) 0.032(2) 0.050(3) 0.011(2) -0.013(2) -0.009(2)
C12 0.066(3) 0.060(3) 0.043(3) 0.030(3) 0.001(3) -0.013(3)
C13 0.050(3) 0.077(4) 0.039(3) 0.019(3) 0.012(2) 0.000(3)
C14 0.047(3) 0.042(2) 0.038(3) 0.005(2) 0.006(2) 0.002(2)

loop_
_atom_type_symbol
_atom_type_description
_atom_type_scat_dispersion_real
_atom_type_scat_dispersion_imag
_atom_type_scat_source
C C 0.0033 0.0016 'International Tables Vol C Tables 4.2.6.8 and 6.1.1.4'
H H 0.0000 0.0000 'International Tables Vol C Tables 4.2.6.8 and 6.1.1.4'
N N 0.0061 0.0033 'International Tables Vol C Tables 4.2.6.8 and 6.1.1.4'
O O 0.0106 0.0060 'International Tables Vol C Tables 4.2.6.8 and 6.1.1.4'
Cl Cl 0.1484 0.1585 'International Tables Vol C Tables 4.2.6.8 and 6.1.1.4'
Br Br -0.2901 2.4595 'International Tables Vol C Tables 4.2.6.8 and 6.1.1.4'

loop_
_geom_angle_atom_site_label_1
_geom_angle_atom_site_label_2
_geom_angle_atom_site_label_3
_geom_angle_site_symmetry_1
_geom_angle_site_symmetry_3
_geom_angle
_geom_angle_publ_flag
C7 N1 N2 . . 116.3(3) ?
C8 N2 N1 . . 117.2(3) ?
C8 N2 H2 . . 123(3) ?
N1 N2 H2 . . 119(3) ?
C2 C1 C6 . . 117.1(4) ?
C2 C1 C7 . . 122.5(4) ?
C6 C1 C7 . . 120.4(4) ?
C1 C2 C3 . . 122.3(4) ?
C1 C2 Cl1 . . 120.1(3) ?
C3 C2 Cl1 . . 117.6(3) ?
C4 C3 C2 . . 117.9(4) ?
C4 C3 H3 . . 121.1 ?
C2 C3 H3 . . 121.1 ?
C5 C4 C3 . . 121.4(4) ?
C5 C4 Cl2 . . 120.0(4) ?
C3 C4 Cl2 . . 118.5(4) ?
C4 C5 C6 . . 119.8(4) ?
C4 C5 H5 . . 120.1 ?
C6 C5 H5 . . 120.1 ?
C5 C6 C1 . . 121.5(4) ?
C5 C6 H6 . . 119.2 ?
C1 C6 H6 . . 119.2 ?
N1 C7 C1 . . 118.8(4) ?
N1 C7 H7 . . 120.6 ?
C1 C7 H7 . . 120.6 ?
O1 C8 N2 . . 122.8(3) ?
O1 C8 C9 . . 120.9(3) ?
N2 C8 C9 . . 116.3(3) ?
C14 C9 C10 . . 120.2(3) ?
C14 C9 C8 . . 123.0(4) ?
C10 C9 C8 . . 116.8(4) ?
C11 C10 C9 . . 119.5(4) ?
C11 C10 H10 . . 120.3 ?
C9 C10 H10 . . 120.3 ?
C12 C11 C10 . . 121.0(4) ?
C12 C11 Br1 . . 119.7(3) ?
C10 C11 Br1 . . 119.3(4) ?
C11 C12 C13 . . 119.4(4) ?
C11 C12 H12 . . 120.3 ?
C13 C12 H12 . . 120.3 ?
C12 C13 C14 . . 120.6(4) ?
C12 C13 H13 . . 119.7 ?
C14 C13 H13 . . 119.7 ?
C9 C14 C13 . . 119.4(4) ?
C9 C14 H14 . . 120.3 ?
C13 C14 H14 . . 120.3 ?

loop_
_geom_bond_atom_site_label_1
_geom_bond_atom_site_label_2
_geom_bond_site_symmetry_2
_geom_bond_distance
_geom_bond_publ_flag
Br1 C11 . 1.897(4) ?
Cl1 C2 . 1.741(4) ?
Cl2 C4 . 1.740(4) ?
N1 C7 . 1.265(4) ?
N1 N2 . 1.388(4) ?
N2 C8 . 1.354(5) ?
N2 H2 . 0.897(10) ?
O1 C8 . 1.230(4) ?
C1 C2 . 1.380(5) ?
C1 C6 . 1.394(5) ?
C1 C7 . 1.467(5) ?
C2 C3 . 1.391(6) ?
C3 C4 . 1.374(6) ?
C3 H3 . 0.93 ?
C4 C5 . 1.365(6) ?
C5 C6 . 1.365(5) ?
C5 H5 . 0.93 ?
C6 H6 . 0.93 ?
C7 H7 . 0.93 ?
C8 C9 . 1.489(5) ?
C9 C14 . 1.380(5) ?
C9 C10 . 1.386(5) ?
C10 C11 . 1.380(5) ?
C10 H10 . 0.93 ?
C11 C12 . 1.369(6) ?
C12 C13 . 1.382(6) ?
C12 H12 . 0.93 ?
C13 C14 . 1.386(6) ?
C13 H13 . 0.93 ?
C14 H14 . 0.93 ?

loop_
_geom_hbond_atom_site_label_D
_geom_hbond_atom_site_label_H
_geom_hbond_atom_site_label_A
_geom_hbond_site_symmetry_A
_geom_hbond_distance_DH
_geom_hbond_distance_HA
_geom_hbond_distance_DA
_geom_hbond_angle_DHA
N2 H2 O1 4_566 0.900(10) 2.11(3) 2.898(4) 146(4)
C7 H7 O1 4_566 0.93 2.32 3.134(5) 146

loop_
_cod_related_entry_id
_cod_related_entry_database
_cod_related_entry_code
1 ChemSpider 7916273
